data_7214996
loop_
_publ_author_name
'Matulkov\'a, Irena'
'Cihelka, Jaroslav'
'Pojarov\'a, Michaela'
'Fejfarov\'a, Karla'
'Du\<sek, Michal'
'Van\<ek, P\<remysl'
'Kroupa, Jan'
'Krupkov\'a, Radmila'
'F\'abry, Jan'
'N\<emec, Ivan'

_publ_section_title
;
 A new series of 3,5-diamino-1,2,4-triazolium(1+) inorganic salts and
 their potential in crystal engineering of novel NLO materials
;
_journal_issue 14
_journal_name_full CrystEngComm
_journal_page_first 4625
_journal_paper_doi 10.1039/c2ce00024e
_journal_volume 14
_journal_year 2012
_chemical_formula_moiety '2(C2 H6 N5), O4 Se, 2(H2 O)'
_chemical_formula_sum 'C4 H16 N10 O6 Se'
_chemical_formula_weight 379.2
_chemical_name_systematic ' ?'
_space_group_IT_number 2
_symmetry_cell_setting triclinic
_symmetry_Int_Tables_number 2
_symmetry_space_group_name_Hall '-P 1'
_symmetry_space_group_name_H-M 'P -1'
_cell_angle_alpha 97.743(2)
_cell_angle_beta 99.269(2)
_cell_angle_gamma 96.969(2)
_cell_formula_units_Z 2
_cell_length_a 6.16030(10)
_cell_length_b 6.3726(2)
_cell_length_c 17.9756(5)
_cell_measurement_reflns_used 10452
_cell_measurement_temperature 120
_cell_measurement_theta_max 66.8427
_cell_measurement_theta_min 5.0438
_cell_volume 682.69(3)
_computing_cell_refinement 'Crysalis RED (Oxford diffraction, 2009)'
_computing_data_collection 'Crysalis CCD (Oxford diffraction, 2009)'
_computing_data_reduction 'Crysalis RED'
_computing_molecular_graphics 'Diamond (Brandenburg & Putz, 2005)'
_computing_publication_material Jana2006
_computing_structure_refinement 'Jana2006 (Pet\<r\'i\<cek, Du\<sek & Palatinus, 2006)'
_computing_structure_solution 'SIR2002 (Burla et al., 2003)'
_diffrn_ambient_temperature 120
_diffrn_detector_area_resol_mean 10.3784
_diffrn_measured_fraction_theta_full 0.98
_diffrn_measured_fraction_theta_max 0.97
_diffrn_measurement_device 'four-cycle diffractometer'
_diffrn_measurement_device_type 'Goniometer Xcalibur, detector: Atlas (Gemini ultra Cu)'
_diffrn_measurement_method 'Rotation method data acquisition using \w scans'
_diffrn_radiation_monochromator mirror
_diffrn_radiation_source 'X-ray tube'
_diffrn_radiation_type 'Cu K\a'
_diffrn_radiation_wavelength 1.54184
_diffrn_reflns_av_R_equivalents 0.0219
_diffrn_reflns_av_sigmaI/netI 0.0042
_diffrn_reflns_limit_h_max 7
_diffrn_reflns_limit_h_min -7
_diffrn_reflns_limit_k_max 7
_diffrn_reflns_limit_k_min -7
_diffrn_reflns_limit_l_max 21
_diffrn_reflns_limit_l_min -20
_diffrn_reflns_number 10277
_diffrn_reflns_reduction_process
;
Integration of the CCD images was done by program Crysalis RED
(Oxford diffraction, 2009). The same program was used for indexing of the
crystal shape and absorption correction.
;
_diffrn_reflns_theta_full 66.38
_diffrn_reflns_theta_max 66.99
_diffrn_reflns_theta_min 5.05
_exptl_absorpt_coefficient_mu 4.226
_exptl_absorpt_correction_T_max 0.724
_exptl_absorpt_correction_T_min 0.575
_exptl_absorpt_correction_type analytical
_exptl_absorpt_process_details
;
CrysAlisPro, Oxford Diffraction (2009)
Analytical numeric absorption correction using a multifaceted crystal
model.
;
_exptl_crystal_colour colorless
_exptl_crystal_density_diffrn 1.8441
_exptl_crystal_density_method 'not measured'
_exptl_crystal_description prism
_exptl_crystal_F_000 384
_exptl_crystal_size_max 0.1995
_exptl_crystal_size_mid 0.1537
_exptl_crystal_size_min 0.1139
_refine_diff_density_max 0.31
_refine_diff_density_min -0.32
_refine_ls_extinction_coef 290(90)
_refine_ls_extinction_method 'B-C type 1 Lorentzian isotropic (Becker & Coppens, 1974)'
_refine_ls_goodness_of_fit_gt 1.87
_refine_ls_goodness_of_fit_ref 1.86
_refine_ls_hydrogen_treatment refxyz
_refine_ls_number_constraints 16
_refine_ls_number_parameters 239
_refine_ls_number_reflns 2365
_refine_ls_number_restraints 16
_refine_ls_R_factor_all 0.0223
_refine_ls_R_factor_gt 0.0221
_refine_ls_shift/su_max 0.0072
_refine_ls_shift/su_mean 0.0005
_refine_ls_structure_factor_coef Fsqd
_refine_ls_weighting_details w=1/(\s^2^(I)+0.0016I^2^)
_refine_ls_weighting_scheme sigma
_refine_ls_wR_factor_gt 0.0763
_refine_ls_wR_factor_ref 0.0765
_reflns_number_gt 2342
_reflns_number_total 2365
_reflns_threshold_expression I>3\s(I)
_cod_data_source_file c2ce00024e.txt
_cod_data_source_block I
_cod_original_formula_sum 'C4 H16 N10 O6 Se1'
_cod_database_code 7214996

loop_
_symmetry_equiv_pos_site_id
_symmetry_equiv_pos_as_xyz
1 x,y,z
2 -x,-y,-z

loop_
_atom_site_label
_atom_site_type_symbol
_atom_site_fract_x
_atom_site_fract_y
_atom_site_fract_z
_atom_site_adp_type
_atom_site_U_iso_or_equiv
_atom_site_symmetry_multiplicity
_atom_site_occupancy
_atom_site_calc_flag
Se1 Se 0.75754(2) 0.13844(2) 0.727875(8) Uani 0.01216(10) 2 1 d
O1 O 0.5568(2) 0.2868(2) 0.72635(7) Uani 0.0180(4) 2 1 d
O2 O 0.66770(19) -0.08958(20) 0.67102(7) Uani 0.0182(4) 2 1 d
O3 O 0.9744(2) 0.2662(2) 0.70289(7) Uani 0.0202(4) 2 1 d
O4 O 0.82874(19) 0.08771(19) 0.81489(7) Uani 0.0160(4) 2 1 d
O1W O 0.1141(2) 0.6733(2) 0.78612(8) Uani 0.0225(4) 2 1 d
O2W O 0.5882(2) 0.6775(2) 0.81634(8) Uani 0.0224(4) 2 1 d
N2 N 0.8468(2) 0.2421(2) 0.49921(8) Uani 0.0142(4) 2 1 d
N1 N 1.0390(2) 0.2719(2) 0.55607(8) Uani 0.0130(4) 2 1 d
N4 N 1.1552(2) 0.2432(2) 0.44940(8) Uani 0.0127(4) 2 1 d
N6 N 1.4290(2) 0.3011(3) 0.56341(9) Uani 0.0194(5) 2 1 d
N7 N 0.8093(3) 0.1943(3) 0.36485(9) Uani 0.0214(5) 2 1 d
N9 N 0.3425(2) 0.2390(2) 0.98524(8) Uani 0.0134(4) 2 1 d
N8 N 0.5321(2) 0.2679(2) 1.04324(8) Uani 0.0134(4) 2 1 d
N11 N 0.6558(2) 0.2385(2) 0.93816(8) Uani 0.0138(4) 2 1 d
N13 N 0.9239(2) 0.2981(3) 1.05367(9) Uani 0.0190(5) 2 1 d
N14 N 0.3126(2) 0.1762(3) 0.85076(9) Uani 0.0223(5) 2 1 d
C5 C 1.2207(3) 0.2714(3) 0.52593(10) Uani 0.0140(5) 2 1 d
C3 C 0.9258(3) 0.2251(3) 0.43597(10) Uani 0.0135(5) 2 1 d
C12 C 0.7171(3) 0.2687(2) 1.01485(10) Uani 0.0133(5) 2 1 d
C10 C 0.4262(3) 0.2182(3) 0.92260(10) Uani 0.0142(5) 2 1 d
H1W H 0.079(4) 0.551(2) 0.7632(13) Uiso 0.027 2 1 d
H2W H 0.2471(18) 0.686(4) 0.7846(14) Uiso 0.027 2 1 d
H3W H 0.626(4) 0.572(3) 0.7935(13) Uiso 0.0269 2 1 d
H4W H 0.679(3) 0.773(3) 0.8089(14) Uiso 0.0269 2 1 d
H1A H 1.027(3) 0.279(3) 0.6034(6) Uiso 0.0155 2 1 d
H4A H 1.237(3) 0.210(3) 0.4156(10) Uiso 0.0153 2 1 d
H6A H 1.537(3) 0.273(3) 0.5398(12) Uiso 0.0233 2 1 d
H6B H 1.461(4) 0.304(4) 0.6125(6) Uiso 0.0233 2 1 d
H7A H 0.6675(17) 0.158(4) 0.3557(14) Uiso 0.0256 2 1 d
H7B H 0.884(4) 0.202(4) 0.3278(10) Uiso 0.0256 2 1 d
H8A H 0.509(3) 0.291(3) 1.0898(7) Uiso 0.016 2 1 d
H11A H 0.740(3) 0.211(3) 0.9046(10) Uiso 0.0166 2 1 d
H13A H 1.037(3) 0.286(3) 1.0310(12) Uiso 0.0228 2 1 d
H13B H 0.943(4) 0.296(4) 1.1027(6) Uiso 0.0228 2 1 d
H14A H 0.380(4) 0.207(4) 0.8138(10) Uiso 0.0268 2 1 d
H14B H 0.1693(16) 0.145(4) 0.8429(14) Uiso 0.0268 2 1 d

loop_
_atom_site_aniso_label
_atom_site_aniso_type_symbol
_atom_site_aniso_U_11
_atom_site_aniso_U_22
_atom_site_aniso_U_33
_atom_site_aniso_U_12
_atom_site_aniso_U_13
_atom_site_aniso_U_23
Se1 Se 0.00983(17) 0.01650(17) 0.00965(16) 0.00230(10) 0.00138(10) 0.00040(10)
O1 O 0.0169(6) 0.0223(6) 0.0158(6) 0.0086(5) 0.0011(5) 0.0030(5)
O2 O 0.0139(6) 0.0211(6) 0.0165(6) 0.0017(5) 0.0010(5) -0.0052(5)
O3 O 0.0165(6) 0.0288(7) 0.0140(6) -0.0031(5) 0.0056(5) 0.0009(5)
O4 O 0.0135(6) 0.0230(6) 0.0117(6) 0.0053(5) 0.0009(4) 0.0028(5)
O1W O 0.0223(7) 0.0244(7) 0.0197(7) 0.0027(5) 0.0029(5) 0.0011(5)
O2W O 0.0295(7) 0.0194(7) 0.0200(7) 0.0004(6) 0.0129(6) 0.0016(5)
N2 N 0.0110(7) 0.0161(7) 0.0144(7) 0.0030(5) 0.0000(5) 0.0008(5)
N1 N 0.0116(7) 0.0183(7) 0.0091(7) 0.0039(5) 0.0013(5) 0.0018(5)
N4 N 0.0112(7) 0.0160(7) 0.0118(7) 0.0038(5) 0.0035(5) 0.0015(5)
N6 N 0.0136(7) 0.0315(8) 0.0130(7) 0.0049(6) 0.0012(6) 0.0028(6)
N7 N 0.0128(7) 0.0341(9) 0.0149(8) 0.0012(6) -0.0008(6) 0.0018(6)
N9 N 0.0106(7) 0.0163(7) 0.0130(7) 0.0028(5) 0.0004(5) 0.0019(5)
N8 N 0.0109(7) 0.0181(7) 0.0108(7) 0.0035(5) 0.0011(5) 0.0009(6)
N11 N 0.0104(7) 0.0179(7) 0.0141(7) 0.0032(5) 0.0046(5) 0.0020(5)
N13 N 0.0131(7) 0.0295(8) 0.0143(8) 0.0032(6) 0.0017(6) 0.0036(6)
N14 N 0.0121(7) 0.0403(9) 0.0130(8) 0.0006(6) 0.0010(6) 0.0027(7)
C5 C 0.0149(8) 0.0118(8) 0.0160(9) 0.0053(6) 0.0027(6) 0.0026(6)
C3 C 0.0125(8) 0.0116(8) 0.0165(9) 0.0031(6) 0.0025(6) 0.0013(6)
C12 C 0.0147(8) 0.0110(8) 0.0144(8) 0.0033(6) 0.0028(6) 0.0012(6)
C10 C 0.0120(8) 0.0126(8) 0.0180(9) 0.0026(6) 0.0015(6) 0.0029(7)

loop_
_atom_type_symbol
_atom_type_scat_dispersion_real
_atom_type_scat_dispersion_imag
_atom_type_scat_source
C 0.0181 0.0091 'International Tables Vol C tables 4.2.6.8 and 6.1.1.1'
H 0.0000 0.0000 'International Tables Vol C tables 4.2.6.8 and 6.1.1.1'
N 0.0311 0.0180 'International Tables Vol C tables 4.2.6.8 and 6.1.1.1'
O 0.0492 0.0322 'International Tables Vol C tables 4.2.6.8 and 6.1.1.1'
Se -0.7943 1.1372 'International Tables Vol C tables 4.2.6.8 and 6.1.1.1'

loop_
_geom_angle_atom_site_label_1
_geom_angle_atom_site_label_2
_geom_angle_atom_site_label_3
_geom_angle
O1 Se1 O2 109.45(6)
O1 Se1 O3 110.11(7)
O1 Se1 O4 108.96(6)
O2 Se1 O3 111.18(6)
O2 Se1 O4 108.26(6)
O3 Se1 O4 108.83(6)
H1W O1W H2W 98(2)
H3W O2W H4W 101(2)
N1 N2 C3 103.25(13)
N2 N1 C5 111.42(14)
N2 N1 H1A 119.9(14)
C5 N1 H1A 128.5(14)
C5 N4 C3 106.49(15)
C5 N4 H4A 126.1(11)
C3 N4 H4A 125.7(10)
C5 N6 H6A 120.6(12)
C5 N6 H6B 122.3(15)
H6A N6 H6B 114(2)
C3 N7 H7A 121.4(17)
C3 N7 H7B 117.3(12)
H7A N7 H7B 121(2)
N8 N9 C10 103.04(13)
N9 N8 C12 111.74(14)
N9 N8 H8A 116.1(14)
C12 N8 H8A 131.9(13)
C12 N11 C10 106.89(15)
C12 N11 H11A 126.7(11)
C10 N11 H11A 125.4(11)
C12 N13 H13A 121.8(12)
C12 N13 H13B 118.3(15)
H13A N13 H13B 118(2)
C10 N14 H14A 119.0(12)
C10 N14 H14B 119.4(17)
H14A N14 H14B 120(2)
N1 C5 N4 106.89(14)
N1 C5 N6 126.80(16)
N4 C5 N6 126.27(17)
N2 C3 N4 111.95(14)
N2 C3 N7 126.94(16)
N4 C3 N7 121.11(16)
N8 C12 N11 106.59(14)
N8 C12 N13 127.09(16)
N11 C12 N13 126.31(17)
N9 C10 N11 111.70(14)
N9 C10 N14 126.73(15)
N11 C10 N14 121.54(17)

loop_
_geom_bond_atom_site_label_1
_geom_bond_atom_site_label_2
_geom_bond_distance
Se1 O1 1.6442(13)
Se1 O2 1.6386(11)
Se1 O3 1.6360(13)
Se1 O4 1.6410(12)
O1W H1W 0.819(14)
O1W H2W 0.819(12)
O2W H3W 0.82(2)
O2W H4W 0.81(2)
N2 N1 1.4095(18)
N2 C3 1.303(2)
N1 C5 1.319(2)
N1 H1A 0.861(13)
N4 C5 1.351(2)
N4 C3 1.383(2)
N4 H4A 0.869(19)
N6 C5 1.329(2)
N6 H6A 0.87(2)
N6 H6B 0.870(11)
N7 C3 1.338(2)
N7 H7A 0.859(10)
N7 H7B 0.87(2)
N9 N8 1.4104(18)
N9 C10 1.310(2)
N8 C12 1.321(2)
N8 H8A 0.869(14)
N11 C12 1.350(2)
N11 C10 1.383(2)
N11 H11A 0.871(19)
N13 C12 1.329(2)
N13 H13A 0.867(19)
N13 H13B 0.871(11)
N14 C10 1.341(2)
N14 H14A 0.87(2)
N14 H14B 0.865(10)

loop_
_geom_hbond_atom_site_label_D
_geom_hbond_atom_site_label_H
_geom_hbond_atom_site_label_A
_geom_hbond_site_symmetry_A
_geom_hbond_distance_DH
_geom_hbond_distance_HA
_geom_hbond_distance_DA
_geom_hbond_angle_DHA
O1W H1W O3 1_455 0.819(14) 1.960(14) 2.7765(17) 175(2)
O1W H2W O2W . 0.819(12) 2.097(12) 2.8797(19) 160(3)
O2W H3W O1 . 0.82(2) 2.001(17) 2.7478(17) 152(2)
O2W H4W O4 1_565 0.81(2) 2.087(19) 2.8496(17) 156(2)
N1 H1A O3 . 0.861(13) 1.879(13) 2.736(2) 173.4(19)
N4 H4A O2 2_756 0.869(19) 1.855(18) 2.699(2) 163.1(15)
N6 H6A N2 1_655 0.87(2) 2.174(19) 3.028(2) 168.9(16)
N6 H6B O1 1_655 0.870(11) 2.058(12) 2.925(2) 174(2)
N7 H7A O2 2_656 0.859(10) 2.022(10) 2.8799(19) 176(2)
N7 H7B O1W 2_666 0.87(2) 2.29(2) 3.038(2) 143(2)
N8 H8A O2W 2_667 0.869(14) 1.872(15) 2.733(2) 171.0(19)
N11 H11A O4 . 0.871(19) 1.888(19) 2.721(2) 159.4(16)
N13 H13A N9 1_655 0.867(19) 2.210(19) 3.072(2) 173(2)
N13 H13B O1W 2_667 0.871(11) 2.073(13) 2.910(2) 161(2)
N14 H14A O1 . 0.87(2) 2.13(2) 3.002(2) 177.8(18)
N14 H14B O4 1_455 0.865(10) 2.052(10) 2.9144(18) 174(3)
